data_1559244
loop_
_publ_author_name
'Fischer, Fabian'
'Pientka, Tobias'
'Jiao, Haijun'
'Spannenberg, Anke'
'Hapke, Marko'

_publ_section_title
;
 CpCo(i) precatalysts for [2 + 2 + 2] cycloaddition reactions: synthesis
 and reactivity
;
_journal_issue 23
_journal_name_full 'Catalysis Science &amp; Technology'
_journal_page_first 8005
_journal_page_last 8014
_journal_paper_doi 10.1039/D0CY00876A
_journal_volume 10
_journal_year 2020
_chemical_formula_sum 'C21 H34 Co N2 O6 P'
_chemical_formula_weight 500.40
_space_group_crystal_system monoclinic
_space_group_IT_number 14
_space_group_name_Hall '-P 2ybc'
_space_group_name_H-M_alt 'P 1 21/c 1'
_atom_sites_solution_hydrogens mixed
_audit_creation_method SHELXL-2014/7
_audit_update_record
;
2019-10-02 deposited with the CCDC.	2020-09-24 downloaded from the CCDC.
;
_cell_angle_alpha 90
_cell_angle_beta 91.117(2)
_cell_angle_gamma 90
_cell_formula_units_Z 4
_cell_length_a 17.748(2)
_cell_length_b 8.4442(11)
_cell_length_c 16.239(2)
_cell_measurement_reflns_used 9896
_cell_measurement_temperature 150(2)
_cell_measurement_theta_max 30.47
_cell_measurement_theta_min 2.30
_cell_volume 2433.2(5)
_computing_cell_refinement 'SAINT (Bruker, 2013)'
_computing_data_collection 'APEX2 (Bruker, 2014)'
_computing_data_reduction SAINT
_computing_structure_refinement 'SHELXL-2014/7 (Sheldrick, 2015)'
_computing_structure_solution 'SHELXS-97 (Sheldrick, 2008)'
_diffrn_ambient_temperature 150(2)
_diffrn_detector_area_resol_mean 8.3333
_diffrn_measured_fraction_theta_full 1.000
_diffrn_measured_fraction_theta_max 1.000
_diffrn_measurement_device_type 'Bruker APEX-II CCD'
_diffrn_measurement_method '\f and \w scans'
_diffrn_radiation_type MoK\a
_diffrn_radiation_wavelength 0.71073
_diffrn_reflns_av_R_equivalents 0.0321
_diffrn_reflns_av_unetI/netI 0.0220
_diffrn_reflns_Laue_measured_fraction_full 1.000
_diffrn_reflns_Laue_measured_fraction_max 1.000
_diffrn_reflns_limit_h_max 23
_diffrn_reflns_limit_h_min -23
_diffrn_reflns_limit_k_max 11
_diffrn_reflns_limit_k_min -11
_diffrn_reflns_limit_l_max 21
_diffrn_reflns_limit_l_min -21
_diffrn_reflns_number 35770
_diffrn_reflns_point_group_measured_fraction_full 1.000
_diffrn_reflns_point_group_measured_fraction_max 1.000
_diffrn_reflns_theta_full 25.242
_diffrn_reflns_theta_max 27.999
_diffrn_reflns_theta_min 2.295
_diffrn_source 'fine-focus sealed tube'
_exptl_absorpt_coefficient_mu 0.808
_exptl_absorpt_correction_T_max 0.92
_exptl_absorpt_correction_T_min 0.86
_exptl_absorpt_correction_type multi-scan
_exptl_absorpt_process_details 'SADABS (Bruker, 2014)'
_exptl_crystal_colour orange
_exptl_crystal_density_diffrn 1.366
_exptl_crystal_description needle
_exptl_crystal_F_000 1056
_exptl_crystal_size_max 0.397
_exptl_crystal_size_mid 0.110
_exptl_crystal_size_min 0.106
_refine_diff_density_max 0.378
_refine_diff_density_min -0.324
_refine_diff_density_rms 0.051
_refine_ls_extinction_method none
_refine_ls_goodness_of_fit_ref 1.028
_refine_ls_hydrogen_treatment mixed
_refine_ls_matrix_type full
_refine_ls_number_parameters 296
_refine_ls_number_reflns 5865
_refine_ls_number_restraints 0
_refine_ls_restrained_S_all 1.028
_refine_ls_R_factor_all 0.0347
_refine_ls_R_factor_gt 0.0275
_refine_ls_shift/su_max 0.002
_refine_ls_shift/su_mean 0.000
_refine_ls_structure_factor_coef Fsqd
_refine_ls_weighting_details 'w=1/[\s^2^(Fo^2^)+(0.0380P)^2^+0.8953P] where P=(Fo^2^+2Fc^2^)/3'
_refine_ls_weighting_scheme calc
_refine_ls_wR_factor_gt 0.0699
_refine_ls_wR_factor_ref 0.0737
_reflns_Friedel_coverage 0.000
_reflns_number_gt 5035
_reflns_number_total 5865
_reflns_threshold_expression 'I > 2\s(I)'
_cod_data_source_file d0cy00876a2.cif
_cod_data_source_block AX1652
_cod_depositor_comments 'Adding full bibliography for 1559240--1559245.cif.'
_cod_original_sg_symbol_H-M 'P 21/c'
_cod_database_code 1559244
_shelx_shelxl_version_number 2014/7
_shelx_space_group_comment
;
The symmetry employed for this shelxl refinement is uniquely defined
by the following loop, which should always be used as a source of
symmetry information in preference to the above space-group names.
They are only intended as comments.
;

loop_
_space_group_symop_operation_xyz
'x, y, z'
'-x, y+1/2, -z+1/2'
'-x, -y, -z'
'x, -y-1/2, z-1/2'

loop_
_atom_site_label
_atom_site_type_symbol
_atom_site_fract_x
_atom_site_fract_y
_atom_site_fract_z
_atom_site_U_iso_or_equiv
_atom_site_adp_type
_atom_site_occupancy
_atom_site_site_symmetry_order
_atom_site_calc_flag
_atom_site_refinement_flags_posn
_atom_site_refinement_flags_adp
_atom_site_refinement_flags_occupancy
_atom_site_disorder_assembly
_atom_site_disorder_group
C1 C 0.70903(8) 0.28237(16) 0.85293(8) 0.0179(3) Uani 1 1 d . . . . .
C2 C 0.71273(8) 0.43454(16) 0.89131(8) 0.0175(3) Uani 1 1 d . . . . .
C3 C 0.61204(8) 0.29672(17) 0.94910(8) 0.0192(3) Uani 1 1 d . . . . .
C4 C 0.62371(8) 0.05071(17) 0.86455(9) 0.0218(3) Uani 1 1 d . . . . .
C5 C 0.56568(9) -0.03464(19) 0.91301(10) 0.0292(3) Uani 1 1 d . . . . .
H5A H 0.5170 0.0189 0.9062 0.044 Uiso 1 1 calc R U . . .
H5B H 0.5807 -0.0348 0.9714 0.044 Uiso 1 1 calc R U . . .
H5C H 0.5613 -0.1440 0.8933 0.044 Uiso 1 1 calc R U . . .
C6 C 0.64921(9) 0.56097(17) 1.00848(9) 0.0229(3) Uani 1 1 d . . . . .
C7 C 0.59556(10) 0.5450(2) 1.07807(10) 0.0307(4) Uani 1 1 d . . . . .
H7A H 0.6146 0.4653 1.1171 0.046 Uiso 1 1 calc R U . . .
H7B H 0.5461 0.5122 1.0564 0.046 Uiso 1 1 calc R U . . .
H7C H 0.5909 0.6471 1.1062 0.046 Uiso 1 1 calc R U . . .
C8 C 0.60622(8) 0.62177(19) 0.73895(10) 0.0254(3) Uani 1 1 d . . . . .
H8 H 0.6037 0.7272 0.7591 0.030 Uiso 1 1 calc R U . . .
C9 C 0.64536(8) 0.56966(18) 0.66925(9) 0.0233(3) Uani 1 1 d . . . . .
H9 H 0.6755 0.6344 0.6352 0.028 Uiso 1 1 calc R U . . .
C10 C 0.63246(9) 0.4042(2) 0.65807(10) 0.0274(3) Uani 1 1 d . . . . .
H10 H 0.6512 0.3403 0.6149 0.033 Uiso 1 1 calc R U . . .
C11 C 0.58721(9) 0.3538(2) 0.72216(10) 0.0304(4) Uani 1 1 d . . . . .
H11 H 0.5699 0.2486 0.7304 0.037 Uiso 1 1 calc R U . . .
C12 C 0.57125(8) 0.4862(2) 0.77317(10) 0.0291(3) Uani 1 1 d . . . . .
H12 H 0.5422 0.4843 0.8217 0.035 Uiso 1 1 calc R U . . .
C13 C 0.93730(8) 0.41801(18) 0.81250(9) 0.0225(3) Uani 1 1 d . . . . .
H13 H 0.9540 0.4837 0.7650 0.027 Uiso 1 1 calc R U . . .
C14 C 0.96091(10) 0.2490(2) 0.80009(13) 0.0404(4) Uani 1 1 d . . . . .
H14A H 0.9434 0.1844 0.8461 0.061 Uiso 1 1 calc R U . . .
H14B H 1.0160 0.2432 0.7977 0.061 Uiso 1 1 calc R U . . .
H14C H 0.9388 0.2091 0.7484 0.061 Uiso 1 1 calc R U . . .
C15 C 0.96794(10) 0.4873(3) 0.89173(11) 0.0396(4) Uani 1 1 d . . . . .
H15A H 0.9517 0.5978 0.8963 0.059 Uiso 1 1 calc R U . . .
H15B H 1.0231 0.4826 0.8921 0.059 Uiso 1 1 calc R U . . .
H15C H 0.9489 0.4265 0.9384 0.059 Uiso 1 1 calc R U . . .
C16 C 0.82947(9) 0.4296(2) 0.58363(9) 0.0291(3) Uani 1 1 d . . . . .
H16 H 0.7845 0.4999 0.5761 0.035 Uiso 1 1 calc R U . . .
C17 C 0.89895(13) 0.5134(3) 0.55501(12) 0.0542(6) Uani 1 1 d . . . . .
H17A H 0.9042 0.6147 0.5840 0.081 Uiso 1 1 calc R U . . .
H17B H 0.8946 0.5326 0.4956 0.081 Uiso 1 1 calc R U . . .
H17C H 0.9433 0.4475 0.5668 0.081 Uiso 1 1 calc R U . . .
C18 C 0.81630(13) 0.2749(3) 0.53911(12) 0.0506(5) Uani 1 1 d . . . . .
H18A H 0.8594 0.2045 0.5490 0.076 Uiso 1 1 calc R U . . .
H18B H 0.8104 0.2949 0.4799 0.076 Uiso 1 1 calc R U . . .
H18C H 0.7705 0.2247 0.5596 0.076 Uiso 1 1 calc R U . . .
C19 C 0.79555(9) 0.80034(17) 0.75503(10) 0.0255(3) Uani 1 1 d . . . . .
H19 H 0.7407 0.7802 0.7631 0.031 Uiso 1 1 calc R U . . .
C20 C 0.83214(12) 0.8418(2) 0.83660(12) 0.0399(4) Uani 1 1 d . . . . .
H20A H 0.8234 0.7564 0.8761 0.060 Uiso 1 1 calc R U . . .
H20B H 0.8104 0.9405 0.8573 0.060 Uiso 1 1 calc R U . . .
H20C H 0.8865 0.8557 0.8295 0.060 Uiso 1 1 calc R U . . .
C21 C 0.80447(11) 0.9272(2) 0.69053(12) 0.0354(4) Uani 1 1 d . . . . .
H21A H 0.8581 0.9512 0.6844 0.053 Uiso 1 1 calc R U . . .
H21B H 0.7778 1.0230 0.7075 0.053 Uiso 1 1 calc R U . . .
H21C H 0.7833 0.8897 0.6378 0.053 Uiso 1 1 calc R U . . .
Co1 Co 0.68689(2) 0.44927(2) 0.77159(2) 0.01606(6) Uani 1 1 d . . . . .
N1 N 0.64665(7) 0.20155(14) 0.89042(7) 0.0189(2) Uani 1 1 d . . . . .
N2 N 0.65376(7) 0.43762(14) 0.95145(7) 0.0186(2) Uani 1 1 d . . . . .
O1 O 0.55651(6) 0.26553(13) 0.98763(6) 0.0259(2) Uani 1 1 d . . . . .
O2 O 0.85536(5) 0.42240(13) 0.81711(6) 0.0218(2) Uani 1 1 d . . . . .
O3 O 0.83958(6) 0.38960(12) 0.66980(6) 0.0230(2) Uani 1 1 d . . . . .
O4 O 0.83051(6) 0.65714(12) 0.72206(6) 0.0230(2) Uani 1 1 d . . . . .
O5 O 0.69059(7) 0.67381(14) 1.00097(7) 0.0342(3) Uani 1 1 d . . . . .
O6 O 0.65298(7) -0.00493(13) 0.80438(7) 0.0308(3) Uani 1 1 d . . . . .
P1 P 0.80156(2) 0.48283(4) 0.74393(2) 0.01687(8) Uani 1 1 d . . . . .
H2 H 0.7578(9) 0.4835(19) 0.9104(10) 0.015(4) Uiso 1 1 d . . . . .
H1 H 0.7506(10) 0.214(2) 0.8419(10) 0.022(4) Uiso 1 1 d . . . . .

loop_
_atom_site_aniso_label
_atom_site_aniso_U_11
_atom_site_aniso_U_22
_atom_site_aniso_U_33
_atom_site_aniso_U_23
_atom_site_aniso_U_13
_atom_site_aniso_U_12
C1 0.0172(6) 0.0185(6) 0.0180(6) 0.0015(5) 0.0016(5) 0.0007(5)
C2 0.0172(6) 0.0206(7) 0.0148(6) 0.0002(5) 0.0006(5) -0.0008(5)
C3 0.0207(7) 0.0209(7) 0.0160(6) 0.0011(5) -0.0004(5) 0.0018(5)
C4 0.0221(7) 0.0184(7) 0.0248(7) 0.0019(5) -0.0009(6) 0.0004(5)
C5 0.0323(8) 0.0253(8) 0.0303(8) -0.0013(6) 0.0056(7) -0.0079(7)
C6 0.0254(7) 0.0226(7) 0.0206(7) -0.0037(6) -0.0002(6) 0.0027(6)
C7 0.0343(9) 0.0323(8) 0.0259(8) -0.0091(7) 0.0098(7) -0.0009(7)
C8 0.0226(7) 0.0265(8) 0.0270(8) 0.0019(6) -0.0025(6) 0.0060(6)
C9 0.0214(7) 0.0271(7) 0.0214(7) 0.0065(6) -0.0027(6) 0.0011(6)
C10 0.0287(8) 0.0307(8) 0.0225(7) -0.0041(6) -0.0103(6) 0.0028(6)
C11 0.0241(8) 0.0286(8) 0.0379(9) 0.0078(7) -0.0143(7) -0.0074(6)
C12 0.0146(7) 0.0443(9) 0.0283(8) 0.0102(7) -0.0007(6) 0.0022(6)
C13 0.0145(6) 0.0294(8) 0.0236(7) 0.0007(6) 0.0004(5) -0.0009(6)
C14 0.0268(8) 0.0333(9) 0.0607(12) -0.0060(9) -0.0073(8) 0.0080(7)
C15 0.0255(8) 0.0583(12) 0.0346(10) -0.0103(9) -0.0065(7) 0.0009(8)
C16 0.0275(8) 0.0428(9) 0.0170(7) -0.0038(6) -0.0004(6) 0.0008(7)
C17 0.0553(13) 0.0820(16) 0.0256(9) 0.0013(10) 0.0117(9) -0.0246(12)
C18 0.0596(13) 0.0596(13) 0.0326(10) -0.0217(9) -0.0007(9) -0.0064(11)
C19 0.0244(7) 0.0176(7) 0.0346(8) -0.0031(6) 0.0031(6) -0.0010(6)
C20 0.0528(11) 0.0268(8) 0.0398(10) -0.0084(7) -0.0054(8) 0.0028(8)
C21 0.0392(10) 0.0239(8) 0.0433(10) 0.0045(7) 0.0022(8) 0.0014(7)
Co1 0.01579(10) 0.01700(10) 0.01535(10) 0.00074(7) -0.00091(7) -0.00048(7)
N1 0.0205(6) 0.0175(6) 0.0187(6) 0.0004(4) 0.0033(5) -0.0002(5)
N2 0.0195(6) 0.0204(6) 0.0161(6) -0.0004(4) 0.0016(4) 0.0001(5)
O1 0.0248(5) 0.0280(5) 0.0252(5) -0.0005(4) 0.0082(4) -0.0025(4)
O2 0.0151(5) 0.0313(6) 0.0191(5) 0.0021(4) 0.0005(4) 0.0000(4)
O3 0.0260(5) 0.0252(5) 0.0178(5) -0.0032(4) 0.0026(4) 0.0015(4)
O4 0.0224(5) 0.0180(5) 0.0288(6) -0.0007(4) 0.0053(4) -0.0012(4)
O5 0.0430(7) 0.0277(6) 0.0321(6) -0.0094(5) 0.0079(5) -0.0077(5)
O6 0.0361(6) 0.0218(5) 0.0348(6) -0.0070(5) 0.0117(5) -0.0014(5)
P1 0.01730(17) 0.01847(17) 0.01483(16) -0.00070(13) 0.00016(13) -0.00073(13)

loop_
_atom_type_symbol
_atom_type_description
_atom_type_scat_dispersion_real
_atom_type_scat_dispersion_imag
_atom_type_scat_source
C C 0.0033 0.0016 'International Tables Vol C Tables 4.2.6.8 and 6.1.1.4'
H H 0.0000 0.0000 'International Tables Vol C Tables 4.2.6.8 and 6.1.1.4'
N N 0.0061 0.0033 'International Tables Vol C Tables 4.2.6.8 and 6.1.1.4'
O O 0.0106 0.0060 'International Tables Vol C Tables 4.2.6.8 and 6.1.1.4'
P P 0.1023 0.0942 'International Tables Vol C Tables 4.2.6.8 and 6.1.1.4'
Co Co 0.3494 0.9721 'International Tables Vol C Tables 4.2.6.8 and 6.1.1.4'

loop_
_geom_angle_atom_site_label_1
_geom_angle_atom_site_label_2
_geom_angle_atom_site_label_3
_geom_angle
_geom_angle_site_symmetry_1
_geom_angle_site_symmetry_3
_geom_angle_publ_flag
C2 C1 N1 105.66(11) . . ?
C2 C1 Co1 69.84(8) . . ?
N1 C1 Co1 118.47(10) . . ?
C2 C1 H1 126.5(10) . . ?
N1 C1 H1 113.2(10) . . ?
Co1 C1 H1 116.8(10) . . ?
C1 C2 N2 106.44(11) . . ?
C1 C2 Co1 67.85(8) . . ?
N2 C2 Co1 120.13(10) . . ?
C1 C2 H2 124.5(10) . . ?
N2 C2 H2 112.9(10) . . ?
Co1 C2 H2 117.9(10) . . ?
O1 C3 N1 127.02(13) . . ?
O1 C3 N2 127.42(13) . . ?
N1 C3 N2 105.52(11) . . ?
O6 C4 N1 117.96(13) . . ?
O6 C4 C5 123.31(14) . . ?
N1 C4 C5 118.72(13) . . ?
C4 C5 H5A 109.5 . . ?
C4 C5 H5B 109.5 . . ?
H5A C5 H5B 109.5 . . ?
C4 C5 H5C 109.5 . . ?
H5A C5 H5C 109.5 . . ?
H5B C5 H5C 109.5 . . ?
O5 C6 N2 118.49(13) . . ?
O5 C6 C7 122.86(14) . . ?
N2 C6 C7 118.61(13) . . ?
C6 C7 H7A 109.5 . . ?
C6 C7 H7B 109.5 . . ?
H7A C7 H7B 109.5 . . ?
C6 C7 H7C 109.5 . . ?
H7A C7 H7C 109.5 . . ?
H7B C7 H7C 109.5 . . ?
C9 C8 C12 106.77(14) . . ?
C9 C8 Co1 69.05(8) . . ?
C12 C8 Co1 69.13(9) . . ?
C9 C8 H8 126.6 . . ?
C12 C8 H8 126.6 . . ?
Co1 C8 H8 126.8 . . ?
C8 C9 C10 109.11(14) . . ?
C8 C9 Co1 71.48(8) . . ?
C10 C9 Co1 71.05(9) . . ?
C8 C9 H9 125.4 . . ?
C10 C9 H9 125.4 . . ?
Co1 C9 H9 123.6 . . ?
C11 C10 C9 107.32(14) . . ?
C11 C10 Co1 70.22(9) . . ?
C9 C10 Co1 68.95(8) . . ?
C11 C10 H10 126.3 . . ?
C9 C10 H10 126.3 . . ?
Co1 C10 H10 126.1 . . ?
C10 C11 C12 108.58(14) . . ?
C10 C11 Co1 70.92(9) . . ?
C12 C11 Co1 69.51(9) . . ?
C10 C11 H11 125.7 . . ?
C12 C11 H11 125.7 . . ?
Co1 C11 H11 125.4 . . ?
C8 C12 C11 108.18(14) . . ?
C8 C12 Co1 71.14(9) . . ?
C11 C12 Co1 70.54(9) . . ?
C8 C12 H12 125.9 . . ?
C11 C12 H12 125.9 . . ?
Co1 C12 H12 124.0 . . ?
O2 C13 C14 108.19(12) . . ?
O2 C13 C15 106.88(12) . . ?
C14 C13 C15 112.75(15) . . ?
O2 C13 H13 109.7 . . ?
C14 C13 H13 109.7 . . ?
C15 C13 H13 109.7 . . ?
C13 C14 H14A 109.5 . . ?
C13 C14 H14B 109.5 . . ?
H14A C14 H14B 109.5 . . ?
C13 C14 H14C 109.5 . . ?
H14A C14 H14C 109.5 . . ?
H14B C14 H14C 109.5 . . ?
C13 C15 H15A 109.5 . . ?
C13 C15 H15B 109.5 . . ?
H15A C15 H15B 109.5 . . ?
C13 C15 H15C 109.5 . . ?
H15A C15 H15C 109.5 . . ?
H15B C15 H15C 109.5 . . ?
O3 C16 C17 108.76(14) . . ?
O3 C16 C18 106.04(14) . . ?
C17 C16 C18 112.32(16) . . ?
O3 C16 H16 109.9 . . ?
C17 C16 H16 109.9 . . ?
C18 C16 H16 109.9 . . ?
C16 C17 H17A 109.5 . . ?
C16 C17 H17B 109.5 . . ?
H17A C17 H17B 109.5 . . ?
C16 C17 H17C 109.5 . . ?
H17A C17 H17C 109.5 . . ?
H17B C17 H17C 109.5 . . ?
C16 C18 H18A 109.5 . . ?
C16 C18 H18B 109.5 . . ?
H18A C18 H18B 109.5 . . ?
C16 C18 H18C 109.5 . . ?
H18A C18 H18C 109.5 . . ?
H18B C18 H18C 109.5 . . ?
O4 C19 C20 109.59(13) . . ?
O4 C19 C21 106.34(12) . . ?
C20 C19 C21 113.35(14) . . ?
O4 C19 H19 109.2 . . ?
C20 C19 H19 109.2 . . ?
C21 C19 H19 109.2 . . ?
C19 C20 H20A 109.5 . . ?
C19 C20 H20B 109.5 . . ?
H20A C20 H20B 109.5 . . ?
C19 C20 H20C 109.5 . . ?
H20A C20 H20C 109.5 . . ?
H20B C20 H20C 109.5 . . ?
C19 C21 H21A 109.5 . . ?
C19 C21 H21B 109.5 . . ?
H21A C21 H21B 109.5 . . ?
C19 C21 H21C 109.5 . . ?
H21A C21 H21C 109.5 . . ?
H21B C21 H21C 109.5 . . ?
C1 Co1 C2 42.32(6) . . ?
C1 Co1 C9 162.59(6) . . ?
C2 Co1 C9 152.24(6) . . ?
C1 Co1 C12 106.51(6) . . ?
C2 Co1 C12 101.89(6) . . ?
C9 Co1 C12 66.42(6) . . ?
C1 Co1 C11 97.94(6) . . ?
C2 Co1 C11 121.85(6) . . ?
C9 Co1 C11 66.17(6) . . ?
C12 Co1 C11 39.95(7) . . ?
C1 Co1 C10 122.87(6) . . ?
C2 Co1 C10 159.84(6) . . ?
C9 Co1 C10 40.00(6) . . ?
C12 Co1 C10 66.43(7) . . ?
C11 Co1 C10 38.86(7) . . ?
C1 Co1 C8 142.38(6) . . ?
C2 Co1 C8 115.58(6) . . ?
C9 Co1 C8 39.47(6) . . ?
C12 Co1 C8 39.73(6) . . ?
C11 Co1 C8 66.64(6) . . ?
C10 Co1 C8 66.73(6) . . ?
C1 Co1 P1 93.33(4) . . ?
C2 Co1 P1 90.65(4) . . ?
C9 Co1 P1 95.33(4) . . ?
C12 Co1 P1 159.93(5) . . ?
C11 Co1 P1 141.45(5) . . ?
C10 Co1 P1 105.45(5) . . ?
C8 Co1 P1 120.50(5) . . ?
C3 N1 C4 126.79(12) . . ?
C3 N1 C1 111.48(11) . . ?
C4 N1 C1 121.61(12) . . ?
C6 N2 C3 127.84(12) . . ?
C6 N2 C2 120.88(12) . . ?
C3 N2 C2 110.83(11) . . ?
C13 O2 P1 123.61(9) . . ?
C16 O3 P1 124.54(10) . . ?
C19 O4 P1 122.52(9) . . ?
O2 P1 O3 98.52(6) . . ?
O2 P1 O4 105.64(6) . . ?
O3 P1 O4 98.26(6) . . ?
O2 P1 Co1 111.37(4) . . ?
O3 P1 Co1 121.11(4) . . ?
O4 P1 Co1 119.03(4) . . ?

loop_
_geom_bond_atom_site_label_1
_geom_bond_atom_site_label_2
_geom_bond_distance
_geom_bond_site_symmetry_2
_geom_bond_publ_flag
C1 C2 1.4291(19) . ?
C1 N1 1.4452(17) . ?
C1 Co1 1.9660(14) . ?
C1 H1 0.956(17) . ?
C2 N2 1.4455(17) . ?
C2 Co1 1.9926(14) . ?
C2 H2 0.948(17) . ?
C3 O1 1.2066(17) . ?
C3 N1 1.3978(18) . ?
C3 N2 1.4016(18) . ?
C4 O6 1.2103(18) . ?
C4 N1 1.3993(18) . ?
C4 C5 1.494(2) . ?
C5 H5A 0.9800 . ?
C5 H5B 0.9800 . ?
C5 H5C 0.9800 . ?
C6 O5 1.2107(19) . ?
C6 N2 1.3971(18) . ?
C6 C7 1.498(2) . ?
C7 H7A 0.9800 . ?
C7 H7B 0.9800 . ?
C7 H7C 0.9800 . ?
C8 C9 1.410(2) . ?
C8 C12 1.420(2) . ?
C8 Co1 2.1030(15) . ?
C8 H8 0.9500 . ?
C9 C10 1.427(2) . ?
C9 Co1 2.0713(14) . ?
C9 H9 0.9500 . ?
C10 C11 1.394(2) . ?
C10 Co1 2.0991(15) . ?
C10 H10 0.9500 . ?
C11 C12 1.423(2) . ?
C11 Co1 2.0901(15) . ?
C11 H11 0.9500 . ?
C12 Co1 2.0765(15) . ?
C12 H12 0.9500 . ?
C13 O2 1.4580(17) . ?
C13 C14 1.502(2) . ?
C13 C15 1.505(2) . ?
C13 H13 1.0000 . ?
C14 H14A 0.9800 . ?
C14 H14B 0.9800 . ?
C14 H14C 0.9800 . ?
C15 H15A 0.9800 . ?
C15 H15B 0.9800 . ?
C15 H15C 0.9800 . ?
C16 O3 1.4471(18) . ?
C16 C17 1.503(3) . ?
C16 C18 1.509(3) . ?
C16 H16 1.0000 . ?
C17 H17A 0.9800 . ?
C17 H17B 0.9800 . ?
C17 H17C 0.9800 . ?
C18 H18A 0.9800 . ?
C18 H18B 0.9800 . ?
C18 H18C 0.9800 . ?
C19 O4 1.4651(17) . ?
C19 C20 1.505(2) . ?
C19 C21 1.509(2) . ?
C19 H19 1.0000 . ?
C20 H20A 0.9800 . ?
C20 H20B 0.9800 . ?
C20 H20C 0.9800 . ?
C21 H21A 0.9800 . ?
C21 H21B 0.9800 . ?
C21 H21C 0.9800 . ?
Co1 P1 2.1118(5) . ?
O2 P1 1.5937(11) . ?
O3 P1 1.5988(10) . ?
O4 P1 1.6012(11) . ?

loop_
_geom_torsion_atom_site_label_1
_geom_torsion_atom_site_label_2
_geom_torsion_atom_site_label_3
_geom_torsion_atom_site_label_4
_geom_torsion
_geom_torsion_site_symmetry_1
_geom_torsion_site_symmetry_2
_geom_torsion_site_symmetry_3
_geom_torsion_site_symmetry_4
_geom_torsion_publ_flag
N1 C1 C2 N2 1.31(14) . . . . ?
Co1 C1 C2 N2 116.42(10) . . . . ?
N1 C1 C2 Co1 -115.12(10) . . . . ?
C12 C8 C9 C10 2.32(17) . . . . ?
Co1 C8 C9 C10 61.40(10) . . . . ?
C12 C8 C9 Co1 -59.09(10) . . . . ?
C8 C9 C10 C11 -1.66(17) . . . . ?
Co1 C9 C10 C11 60.02(11) . . . . ?
C8 C9 C10 Co1 -61.67(10) . . . . ?
C9 C10 C11 C12 0.32(17) . . . . ?
Co1 C10 C11 C12 59.54(11) . . . . ?
C9 C10 C11 Co1 -59.21(10) . . . . ?
C9 C8 C12 C11 -2.10(17) . . . . ?
Co1 C8 C12 C11 -61.13(11) . . . . ?
C9 C8 C12 Co1 59.04(10) . . . . ?
C10 C11 C12 C8 1.11(17) . . . . ?
Co1 C11 C12 C8 61.52(11) . . . . ?
C10 C11 C12 Co1 -60.41(11) . . . . ?
O1 C3 N1 C4 0.0(2) . . . . ?
N2 C3 N1 C4 -177.89(13) . . . . ?
O1 C3 N1 C1 176.05(14) . . . . ?
N2 C3 N1 C1 -1.88(15) . . . . ?
O6 C4 N1 C3 168.80(14) . . . . ?
C5 C4 N1 C3 -12.3(2) . . . . ?
O6 C4 N1 C1 -6.8(2) . . . . ?
C5 C4 N1 C1 172.07(13) . . . . ?
C2 C1 N1 C3 0.34(15) . . . . ?
Co1 C1 N1 C3 -74.88(13) . . . . ?
C2 C1 N1 C4 176.59(12) . . . . ?
Co1 C1 N1 C4 101.38(14) . . . . ?
O5 C6 N2 C3 179.37(14) . . . . ?
C7 C6 N2 C3 1.7(2) . . . . ?
O5 C6 N2 C2 7.8(2) . . . . ?
C7 C6 N2 C2 -169.79(14) . . . . ?
O1 C3 N2 C6 12.6(2) . . . . ?
N1 C3 N2 C6 -169.51(13) . . . . ?
O1 C3 N2 C2 -175.19(14) . . . . ?
N1 C3 N2 C2 2.72(15) . . . . ?
C1 C2 N2 C6 170.29(12) . . . . ?
Co1 C2 N2 C6 -116.17(13) . . . . ?
C1 C2 N2 C3 -2.56(15) . . . . ?
Co1 C2 N2 C3 70.98(14) . . . . ?
C14 C13 O2 P1 -104.35(14) . . . . ?
C15 C13 O2 P1 133.98(13) . . . . ?
C17 C16 O3 P1 103.30(16) . . . . ?
C18 C16 O3 P1 -135.70(13) . . . . ?
C20 C19 O4 P1 88.08(15) . . . . ?
C21 C19 O4 P1 -149.05(11) . . . . ?
C13 O2 P1 O3 46.28(12) . . . . ?
C13 O2 P1 O4 -54.83(12) . . . . ?
C13 O2 P1 Co1 174.57(10) . . . . ?
C16 O3 P1 O2 -161.56(11) . . . . ?
C16 O3 P1 O4 -54.27(12) . . . . ?
C16 O3 P1 Co1 77.06(12) . . . . ?
C19 O4 P1 O2 -96.99(11) . . . . ?
C19 O4 P1 O3 161.70(11) . . . . ?
C19 O4 P1 Co1 29.04(12) . . . . ?
